data_7248055
loop_
_publ_author_name
'Wu, Hang'
'Ghosh, Mithun Kumar'
'Wang, Guang-Li'
'Wang, Jun'
'Muddassir, Mohd.'
'Ghorai, Tanmay Kumar'
'Kushwaha, Aparna'
'Srivastava, Devyani'
'Kumar, Abhinav'

_publ_section_title
;
 New 3,5-bis(3,4-dicarboxyphenoxy)benzoic acid-appended Mn(ii)
 coordination polymers: synthesis, characterization and antibiotic
 photodegradation properties
;
_journal_issue 10
_journal_name_full CrystEngComm
_journal_page_first 1453
_journal_page_last 1463
_journal_paper_doi 10.1039/D3CE01285A
_journal_volume 26
_journal_year 2024
_chemical_formula_moiety 'C33 H22 Mn N2 O13'
_chemical_formula_sum 'C33 H22 Mn N2 O13'
_chemical_formula_weight 709.46
_space_group_crystal_system triclinic
_space_group_IT_number 2
_space_group_name_Hall '-P 1'
_space_group_name_H-M_alt 'P -1'
_atom_sites_solution_hydrogens mixed
_atom_sites_solution_primary dual
_audit_creation_date 2022-06-01
_audit_creation_method
;
Olex2 1.5
(compiled 2021.08.20 svn.r13c46975 for OlexSys, GUI svn.r6405)
;
_audit_update_record
;
2023-07-20 deposited with the CCDC.	2024-01-30 downloaded from the CCDC.
;
_cell_angle_alpha 96.076(3)
_cell_angle_beta 104.603(3)
_cell_angle_gamma 111.886(3)
_cell_formula_units_Z 2
_cell_length_a 11.2767(4)
_cell_length_b 11.9402(4)
_cell_length_c 12.4311(4)
_cell_measurement_reflns_used 7560
_cell_measurement_temperature 213.00(10)
_cell_measurement_theta_max 75.9890
_cell_measurement_theta_min 4.4300
_cell_volume 1465.30(10)
_computing_cell_refinement 'CrysAlisPro 1.171.41.119a (Rigaku OD, 2021)'
_computing_data_collection 'CrysAlisPro 1.171.41.119a (Rigaku OD, 2021)'
_computing_data_reduction 'CrysAlisPro 1.171.41.119a (Rigaku OD, 2021)'
_computing_molecular_graphics 'Olex2 1.5 (Dolomanov et al., 2009)'
_computing_publication_material 'Olex2 1.5 (Dolomanov et al., 2009)'
_computing_structure_refinement 'SHELXL 2018/3 (Sheldrick, 2015)'
_computing_structure_solution 'SHELXT 2018/2 (Sheldrick, 2018)'
_diffrn_ambient_environment N~2~
_diffrn_ambient_temperature 213.00(10)
_diffrn_detector 'Hybrid Pixel Array Detector'
_diffrn_detector_area_resol_mean 10.0000
_diffrn_detector_type HyPix
_diffrn_measured_fraction_theta_full 0.990
_diffrn_measured_fraction_theta_max 0.926
_diffrn_measurement_details
;
List of Runs (angles in degrees, time in seconds):

  # Type    Start    End  Width  t~exp~   \w     \q     \k     \f   Frames
#--------------------------------------------------------------------------
  1  \w     28.00 121.00   1.00    0.10    --   48.46  77.00 150.00   93
  2  \w     71.00 104.00   1.00    0.10    --   48.46 169.00 138.00   33
  3  \w     67.00 118.00   1.00    0.50    --  105.98 169.00 138.00   51
  4  \w    106.00 152.00   1.00    0.50    --  105.98 115.00  -4.00   46
  5  \w     93.00 178.00   1.00    0.50    --  105.98  15.00-180.00   85
  6  \w     33.00  75.00   1.00    0.50    --  105.98 -77.00  60.00   42
  7  \w     28.00  63.00   1.00    0.10    --   48.46-115.00 -94.00   35
  8  \w     66.00  91.00   1.00    0.10    --   48.46-115.00 -94.00   25
  9  \w     80.00 105.00   1.00    0.50    --  105.98 -77.00  60.00   25
 10  \w     66.00  91.00   1.00    0.10    --   48.46-169.00 122.00   25
 11  \w    105.00 142.00   1.00    0.50    --  105.98-169.00 122.00   37
 12  \w     87.00 112.00   1.00    0.50    --  105.98-125.00 150.00   25
 13  \w     34.00  76.00   1.00    0.50    --  105.98-125.00 150.00   42
 14  \w     36.00 112.00   1.00    0.50    --  105.98-125.00 120.00   76
 15  \w     46.00  97.00   1.00    0.50    --  105.98 -94.00 150.00   51
 16  \w     43.00 111.00   1.00    0.50    --  105.98-125.00 -30.00   68
 17  \w     66.00 108.00   1.00    0.50    --  105.98-115.00 -94.00   42
 18  \w     33.00  66.00   1.00    0.50    --  105.98 -94.00-180.00   33
 19  \w     69.00 105.00   1.00    0.50    --  105.98 -94.00-180.00   36
 20  \w    -82.00  -7.00   1.00    0.10    --  -48.46 115.00  -4.00   75
 21  \w   -114.00 -82.00   1.00    0.10    --  -48.46 169.00 138.00   32
 22  \w   -100.00 -75.00   1.00    0.50    --  -91.75 169.00 138.00   25
 23  \w    -83.00 -31.00   1.00    0.50    --  -91.75 115.00  -4.00   52
 24  \w    -84.00 -19.00   1.00    0.50    --  -91.75 125.00 -60.00   65
 25  \w    -46.00 -21.00   1.00    0.50    --  -91.75  45.00  30.00   25
 26  \w    -48.00 -22.00   1.00    0.50    --  -91.75  45.00 -30.00   26
 27  \w    -50.00 -22.00   1.00    0.50    --  -91.75  45.00 -60.00   28
 28  \w    -51.00 -21.00   1.00    0.50    --  -91.75  45.00 150.00   30
 29  \w   -162.00-136.00   1.00    0.50    --  -91.75 -15.00 150.00   26
 30  \w   -115.00 -89.00   1.00    0.50    --  -91.75 -15.00 150.00   26
 31  \w   -159.00 -69.00   1.00    0.50    --  -91.75 -77.00 -60.00   90
 32  \w   -119.00 -28.00   1.00    0.10    --  -48.46 -77.00-120.00   91
 33  \w   -160.00 -81.00   1.00    0.50    --  -91.75 -45.00 -30.00   79
 34  \w   -121.00 -84.00   1.00    0.50    --  -91.75 -94.00 120.00   37
 35  \w   -161.00-126.00   1.00    0.50    --  -91.75 -94.00 120.00   35
 36  \w   -122.00 -88.00   1.00    0.50    --  -91.75-169.00 122.00   34
 37  \w    -81.00 -46.00   1.00    0.50    --  -91.75-169.00 122.00   35
 38  \w    -87.00 -55.00   1.00    0.10    --  -48.46-169.00 122.00   32
 39  \w   -106.00 -81.00   1.00    0.50    --  -91.75-115.00 -94.00   25
;
_diffrn_measurement_device 'four-circle diffractometer'
_diffrn_measurement_device_type 'XtaLAB Synergy, Dualflex, HyPix'
_diffrn_measurement_method '\w scans'
_diffrn_orient_matrix_type 'CrysAlisPro convention (1999,Acta A55,543-557)'
_diffrn_orient_matrix_UB_11 0.0338655000
_diffrn_orient_matrix_UB_12 0.0838101000
_diffrn_orient_matrix_UB_13 -0.0839463000
_diffrn_orient_matrix_UB_21 0.0636860000
_diffrn_orient_matrix_UB_22 0.1151743000
_diffrn_orient_matrix_UB_23 0.0986453000
_diffrn_orient_matrix_UB_31 0.1373929000
_diffrn_orient_matrix_UB_32 -0.0071784000
_diffrn_orient_matrix_UB_33 0.0218467000
_diffrn_radiation_monochromator mirror
_diffrn_radiation_probe x-ray
_diffrn_radiation_type 'Cu K\a'
_diffrn_radiation_wavelength 1.54184
_diffrn_reflns_av_R_equivalents 0.0497
_diffrn_reflns_av_unetI/netI 0.0514
_diffrn_reflns_Laue_measured_fraction_full 0.990
_diffrn_reflns_Laue_measured_fraction_max 0.926
_diffrn_reflns_limit_h_max 13
_diffrn_reflns_limit_h_min -12
_diffrn_reflns_limit_k_max 14
_diffrn_reflns_limit_k_min -15
_diffrn_reflns_limit_l_max 15
_diffrn_reflns_limit_l_min -15
_diffrn_reflns_number 17701
_diffrn_reflns_point_group_measured_fraction_full 0.990
_diffrn_reflns_point_group_measured_fraction_max 0.926
_diffrn_reflns_theta_full 67.684
_diffrn_reflns_theta_max 76.190
_diffrn_reflns_theta_min 4.093
_diffrn_source 'micro-focus sealed X-ray tube'
_diffrn_source_type 'PhotonJet (Cu) X-ray Source'
_exptl_absorpt_coefficient_mu 4.351
_exptl_absorpt_correction_T_max 1.00000
_exptl_absorpt_correction_T_min 0.85992
_exptl_absorpt_correction_type multi-scan
_exptl_absorpt_process_details
;
CrysAlisPro 1.171.41.119a (Rigaku Oxford Diffraction, 2021)
Empirical absorption correction using spherical harmonics,
implemented in SCALE3 ABSPACK scaling algorithm.
;
_exptl_crystal_colour yellow
_exptl_crystal_colour_primary yellow
_exptl_crystal_density_diffrn 1.608
_exptl_crystal_description plate
_exptl_crystal_F_000 726
_exptl_crystal_size_max 0.04
_exptl_crystal_size_mid 0.04
_exptl_crystal_size_min 0.02
_refine_diff_density_max 0.967
_refine_diff_density_min -0.421
_refine_diff_density_rms 0.078
_refine_ls_extinction_method none
_refine_ls_goodness_of_fit_ref 1.057
_refine_ls_hydrogen_treatment constr
_refine_ls_matrix_type full
_refine_ls_number_parameters 446
_refine_ls_number_reflns 5683
_refine_ls_number_restraints 1
_refine_ls_restrained_S_all 1.057
_refine_ls_R_factor_all 0.0559
_refine_ls_R_factor_gt 0.0494
_refine_ls_shift/su_max 0.001
_refine_ls_shift/su_mean 0.000
_refine_ls_structure_factor_coef Fsqd
_refine_ls_weighting_details 'w=1/[\s^2^(Fo^2^)+(0.0707P)^2^+1.0804P] where P=(Fo^2^+2Fc^2^)/3'
_refine_ls_weighting_scheme calc
_refine_ls_wR_factor_gt 0.1318
_refine_ls_wR_factor_ref 0.1363
_reflns_Friedel_coverage 0.000
_reflns_number_gt 4994
_reflns_number_total 5683
_reflns_threshold_expression 'I > 2\s(I)'
_cod_data_source_file d3ce01285a2.cif
_cod_data_source_block wj_1_CCDC1
_cod_depositor_comments 'Adding full bibliography for 7248053--7248056.cif.'
_cod_original_cell_volume 1465.30(9)
_cod_database_code 7248055
_shelx_shelxl_version_number 2018/3
_chemical_oxdiff_formula CHNO
_shelx_space_group_comment
;
The symmetry employed for this shelxl refinement is uniquely defined
by the following loop, which should always be used as a source of
symmetry information in preference to the above space-group names.
They are only intended as comments.
;
_shelx_estimated_absorpt_t_max 0.918
_shelx_estimated_absorpt_t_min 0.845
_olex2_refinement_description
;
1. Fixed Uiso
 At 1.2 times of:
  All C(H) groups
 At 1.5 times of:
  All O(H) groups, All O(H,H) groups
2. Restrained distances
 Mn1-H13A \\sim Mn1-H13B
 with sigma of 0.02
3.a Riding coordinates:
 O3(H3)
3.b Free rotating group:
 O13(H13A,H13B)
3.c Aromatic/amide H refined with riding coordinates:
 C4(H4), C6(H6A), C7(H7), C10(H10A), C12(H12), C14(H14), C17(H17), C20(H20),
 C21(H21), C24(H24), C25(H25), C27(H27), C28(H28), C30(H30), C31(H31), C32(H32),
  C33(H33)
3.d Tetrahedral OH refined with riding coordinates:
 O6(H6)
3.e Idealised tetrahedral OH refined as rotating group:
 O10(H10)
;
_olex2_submission_special_instructions 'No special instructions were received'
_oxdiff_exptl_absorpt_empirical_details
;
Empirical correction (ABSPACK) includes:
- Absorption correction using spherical harmonics
- Frame scaling
;
_oxdiff_exptl_absorpt_empirical_full_max 1.390
_oxdiff_exptl_absorpt_empirical_full_min 0.783

loop_
_space_group_symop_operation_xyz
'x, y, z'
'-x, -y, -z'

loop_
_atom_site_label
_atom_site_type_symbol
_atom_site_fract_x
_atom_site_fract_y
_atom_site_fract_z
_atom_site_U_iso_or_equiv
_atom_site_adp_type
_atom_site_occupancy
_atom_site_site_symmetry_order
_atom_site_calc_flag
_atom_site_refinement_flags_posn
_atom_site_refinement_flags_adp
_atom_site_refinement_flags_occupancy
_atom_site_disorder_assembly
_atom_site_disorder_group
Mn1 Mn 0.15102(4) 0.40925(4) 1.04199(4) 0.02433(14) Uani 1 1 d D . . . .
O1 O 0.2201(2) 0.31555(18) 0.93607(18) 0.0327(4) Uani 1 1 d . . . . .
O2 O 0.0840(2) 0.1146(2) 0.89878(19) 0.0388(5) Uani 1 1 d . . . . .
O3 O -0.0481(2) -0.0749(2) 0.6917(2) 0.0399(5) Uani 1 1 d . . . . .
H3 H -0.072695 -0.029479 0.735781 0.060 Uiso 1 1 d R U . . .
O4 O 0.1135(2) -0.1206(2) 0.7883(2) 0.0444(6) Uani 1 1 d . . . . .
O5 O 0.3953(2) 0.1226(2) 0.53673(19) 0.0387(5) Uani 1 1 d . . . . .
O6 O 0.2349(2) 0.4046(2) 0.32820(19) 0.0444(6) Uani 1 1 d . . . . .
H6 H 0.175834 0.413286 0.278916 0.067 Uiso 1 1 calc R U . . .
O7 O 0.3339(2) 0.4199(2) 0.19268(17) 0.0352(5) Uani 1 1 d . . . . .
O8 O 0.7430(2) 0.3328(2) 0.3913(2) 0.0389(5) Uani 1 1 d . . . . .
O9 O 1.0902(2) 0.8830(2) 0.3647(2) 0.0463(6) Uani 1 1 d . . . . .
O10 O 1.1946(2) 0.77779(19) 0.3000(2) 0.0356(5) Uani 1 1 d . . . . .
H10 H 1.237850 0.845063 0.286485 0.053 Uiso 1 1 calc R U . . .
O11 O 1.00264(19) 0.59347(19) 0.10104(16) 0.0296(4) Uani 1 1 d . . . . .
O12 O 1.0980(2) 0.4787(2) 0.18069(17) 0.0330(5) Uani 1 1 d . . . . .
O13 O 0.0247(3) 0.2284(2) 1.0610(2) 0.0450(6) Uani 1 1 d G . . . .
H13A H 0.022178 0.160511 1.027033 0.067 Uiso 1 1 d DG U . . .
H13B H 0.000568 0.210765 1.119660 0.067 Uiso 1 1 d DG U . . .
N1 N 0.2895(2) 0.5925(2) 1.0209(2) 0.0283(5) Uani 1 1 d . . . . .
N2 N 0.6719(3) 1.0446(2) 0.7757(2) 0.0371(6) Uani 1 1 d . . . . .
C1 C 0.1698(3) 0.2054(3) 0.8800(2) 0.0264(6) Uani 1 1 d . . . . .
C2 C 0.2243(3) 0.1824(3) 0.7846(2) 0.0257(5) Uani 1 1 d . . . . .
C3 C 0.1819(3) 0.0639(3) 0.7197(2) 0.0264(6) Uani 1 1 d . . . . .
C4 C 0.2368(3) 0.0458(3) 0.6341(3) 0.0317(6) Uani 1 1 d . . . . .
H4 H 0.208405 -0.034044 0.590108 0.038 Uiso 1 1 calc R U . . .
C5 C 0.3338(3) 0.1470(3) 0.6146(2) 0.0318(6) Uani 1 1 d . . . . .
C6 C 0.3770(3) 0.2649(3) 0.6776(2) 0.0325(6) Uani 1 1 d . . . . .
H6A H 0.443334 0.332553 0.663804 0.039 Uiso 1 1 calc R U . . .
C7 C 0.3210(3) 0.2818(3) 0.7614(3) 0.0327(6) Uani 1 1 d . . . . .
H7 H 0.348713 0.362234 0.803853 0.039 Uiso 1 1 calc R U . . .
C8 C 0.0801(3) -0.0500(3) 0.7396(3) 0.0319(6) Uani 1 1 d . . . . .
C9 C 0.4448(3) 0.2117(3) 0.4769(3) 0.0322(6) Uani 1 1 d . . . . .
C10 C 0.3656(3) 0.2665(3) 0.4216(3) 0.0327(6) Uani 1 1 d . . . . .
H10A H 0.279972 0.249321 0.428829 0.039 Uiso 1 1 calc R U . . .
C11 C 0.4158(3) 0.3477(3) 0.3548(2) 0.0281(6) Uani 1 1 d . . . . .
C12 C 0.5410(3) 0.3709(3) 0.3425(2) 0.0288(6) Uani 1 1 d . . . . .
H12 H 0.572183 0.421540 0.293729 0.035 Uiso 1 1 calc R U . . .
C13 C 0.6196(3) 0.3188(3) 0.4029(3) 0.0333(6) Uani 1 1 d . . . . .
C14 C 0.5714(3) 0.2362(3) 0.4687(3) 0.0368(7) Uani 1 1 d . . . . .
H14 H 0.623717 0.198039 0.506663 0.044 Uiso 1 1 calc R U . . .
C15 C 0.3257(3) 0.3956(3) 0.2845(2) 0.0287(6) Uani 1 1 d . . . . .
C16 C 0.8262(3) 0.4458(3) 0.3765(3) 0.0303(6) Uani 1 1 d . . . . .
C17 C 0.8911(3) 0.4418(3) 0.2960(2) 0.0273(6) Uani 1 1 d . . . . .
H17 H 0.876864 0.365346 0.253563 0.033 Uiso 1 1 calc R U . . .
C18 C 0.9775(2) 0.5519(3) 0.2785(2) 0.0235(5) Uani 1 1 d . . . . .
C19 C 1.0015(3) 0.6652(3) 0.3453(2) 0.0263(6) Uani 1 1 d . . . . .
C20 C 0.9360(3) 0.6650(3) 0.4268(3) 0.0357(7) Uani 1 1 d . . . . .
H20 H 0.952087 0.740674 0.471886 0.043 Uiso 1 1 calc R U . . .
C21 C 0.8486(3) 0.5565(3) 0.4424(3) 0.0371(7) Uani 1 1 d . . . . .
H21 H 0.804734 0.557752 0.497278 0.045 Uiso 1 1 calc R U . . .
C22 C 1.0311(2) 0.5439(2) 0.1799(2) 0.0233(5) Uani 1 1 d . . . . .
C23 C 1.0990(3) 0.7855(3) 0.3361(2) 0.0297(6) Uani 1 1 d . . . . .
C24 C 0.3957(3) 0.5896(3) 0.9932(3) 0.0334(6) Uani 1 1 d . . . . .
H24 H 0.416960 0.521648 1.003471 0.040 Uiso 1 1 calc R U . . .
C25 C 0.4753(3) 0.6796(3) 0.9509(3) 0.0304(6) Uani 1 1 d . . . . .
H25 H 0.549647 0.673444 0.934030 0.036 Uiso 1 1 calc R U . . .
C26 C 0.4447(3) 0.7803(3) 0.9330(2) 0.0259(5) Uani 1 1 d . . . . .
C27 C 0.3356(3) 0.7856(3) 0.9631(3) 0.0306(6) Uani 1 1 d . . . . .
H27 H 0.312293 0.852579 0.953997 0.037 Uiso 1 1 calc R U . . .
C28 C 0.2619(3) 0.6907(3) 1.0067(3) 0.0308(6) Uani 1 1 d . . . . .
H28 H 0.189044 0.695659 1.027294 0.037 Uiso 1 1 calc R U . . .
C29 C 0.5247(3) 0.8753(3) 0.8813(2) 0.0272(6) Uani 1 1 d . . . . .
C30 C 0.6580(3) 0.8988(3) 0.8925(3) 0.0352(7) Uani 1 1 d . . . . .
H30 H 0.700192 0.856561 0.936417 0.042 Uiso 1 1 calc R U . . .
C31 C 0.7283(3) 0.9834(3) 0.8398(3) 0.0369(7) Uani 1 1 d . . . . .
H31 H 0.818730 0.998767 0.848931 0.044 Uiso 1 1 calc R U . . .
C32 C 0.5446(3) 1.0238(3) 0.7655(3) 0.0441(8) Uani 1 1 d . . . . .
H32 H 0.505360 1.067779 0.721386 0.053 Uiso 1 1 calc R U . . .
C33 C 0.4678(3) 0.9413(3) 0.8161(3) 0.0366(7) Uani 1 1 d . . . . .
H33 H 0.378315 0.929590 0.806829 0.044 Uiso 1 1 calc R U . . .

loop_
_atom_site_aniso_label
_atom_site_aniso_U_11
_atom_site_aniso_U_22
_atom_site_aniso_U_33
_atom_site_aniso_U_23
_atom_site_aniso_U_13
_atom_site_aniso_U_12
Mn1 0.0263(2) 0.0305(2) 0.0266(2) 0.01492(17) 0.01677(17) 0.01510(18)
O1 0.0319(10) 0.0344(11) 0.0376(11) 0.0079(9) 0.0201(9) 0.0142(9)
O2 0.0405(12) 0.0397(12) 0.0384(12) 0.0097(9) 0.0276(10) 0.0090(9)
O3 0.0321(11) 0.0332(11) 0.0517(14) 0.0096(10) 0.0179(10) 0.0075(9)
O4 0.0488(13) 0.0441(13) 0.0569(15) 0.0315(11) 0.0310(12) 0.0224(11)
O5 0.0456(12) 0.0441(12) 0.0442(12) 0.0235(10) 0.0325(10) 0.0224(10)
O6 0.0497(13) 0.0816(17) 0.0331(12) 0.0287(11) 0.0260(10) 0.0479(13)
O7 0.0391(11) 0.0582(13) 0.0283(10) 0.0241(9) 0.0200(9) 0.0318(10)
O8 0.0301(11) 0.0479(13) 0.0560(14) 0.0319(11) 0.0288(10) 0.0194(10)
O9 0.0492(13) 0.0344(12) 0.0567(15) 0.0079(10) 0.0160(11) 0.0199(10)
O10 0.0297(10) 0.0335(11) 0.0488(13) 0.0194(10) 0.0221(9) 0.0098(9)
O11 0.0283(10) 0.0424(11) 0.0267(10) 0.0189(8) 0.0136(8) 0.0176(9)
O12 0.0419(11) 0.0481(12) 0.0311(10) 0.0188(9) 0.0227(9) 0.0324(10)
O13 0.0655(15) 0.0321(11) 0.0533(14) 0.0198(10) 0.0460(13) 0.0169(11)
N1 0.0259(11) 0.0318(12) 0.0320(12) 0.0162(10) 0.0147(10) 0.0111(10)
N2 0.0344(13) 0.0354(13) 0.0415(15) 0.0171(11) 0.0172(11) 0.0088(11)
C1 0.0238(13) 0.0358(15) 0.0253(13) 0.0127(11) 0.0117(11) 0.0144(11)
C2 0.0231(12) 0.0345(14) 0.0241(13) 0.0123(11) 0.0117(10) 0.0127(11)
C3 0.0244(13) 0.0345(14) 0.0261(13) 0.0150(11) 0.0135(11) 0.0125(11)
C4 0.0372(15) 0.0366(15) 0.0318(15) 0.0148(12) 0.0188(12) 0.0195(13)
C5 0.0315(14) 0.0511(18) 0.0300(14) 0.0244(13) 0.0212(12) 0.0241(13)
C6 0.0272(14) 0.0411(16) 0.0315(15) 0.0170(12) 0.0170(12) 0.0093(12)
C7 0.0307(14) 0.0364(15) 0.0288(14) 0.0107(12) 0.0130(12) 0.0081(12)
C8 0.0371(16) 0.0320(14) 0.0326(15) 0.0114(12) 0.0216(13) 0.0129(12)
C9 0.0337(15) 0.0393(16) 0.0312(15) 0.0169(12) 0.0192(12) 0.0151(12)
C10 0.0255(13) 0.0436(16) 0.0338(15) 0.0150(13) 0.0160(12) 0.0135(12)
C11 0.0264(13) 0.0379(15) 0.0238(13) 0.0137(11) 0.0111(11) 0.0137(11)
C12 0.0309(14) 0.0370(15) 0.0261(13) 0.0167(11) 0.0172(11) 0.0142(12)
C13 0.0255(14) 0.0453(17) 0.0359(16) 0.0197(13) 0.0187(12) 0.0136(12)
C14 0.0335(15) 0.0497(18) 0.0390(17) 0.0227(14) 0.0193(13) 0.0215(14)
C15 0.0301(14) 0.0371(15) 0.0248(13) 0.0103(11) 0.0127(11) 0.0168(12)
C16 0.0208(13) 0.0441(16) 0.0341(15) 0.0229(13) 0.0160(11) 0.0135(12)
C17 0.0226(13) 0.0331(14) 0.0318(14) 0.0143(11) 0.0139(11) 0.0121(11)
C18 0.0181(12) 0.0342(14) 0.0255(13) 0.0138(11) 0.0119(10) 0.0137(10)
C19 0.0201(12) 0.0379(15) 0.0254(13) 0.0107(11) 0.0103(10) 0.0137(11)
C20 0.0326(15) 0.0475(18) 0.0282(15) 0.0025(13) 0.0139(12) 0.0169(13)
C21 0.0303(15) 0.0561(19) 0.0301(15) 0.0125(14) 0.0193(12) 0.0166(14)
C22 0.0204(12) 0.0294(13) 0.0246(13) 0.0103(10) 0.0119(10) 0.0110(10)
C23 0.0280(14) 0.0335(15) 0.0269(14) 0.0093(11) 0.0063(11) 0.0130(11)
C24 0.0268(14) 0.0353(15) 0.0494(18) 0.0215(13) 0.0178(13) 0.0178(12)
C25 0.0249(13) 0.0333(14) 0.0422(16) 0.0170(12) 0.0171(12) 0.0153(11)
C26 0.0214(12) 0.0309(14) 0.0273(13) 0.0111(11) 0.0110(10) 0.0096(11)
C27 0.0308(14) 0.0294(14) 0.0421(16) 0.0146(12) 0.0198(12) 0.0164(12)
C28 0.0285(14) 0.0331(14) 0.0387(16) 0.0126(12) 0.0202(12) 0.0138(12)
C29 0.0238(13) 0.0284(13) 0.0313(14) 0.0108(11) 0.0128(11) 0.0090(11)
C30 0.0268(14) 0.0420(16) 0.0420(17) 0.0210(14) 0.0131(12) 0.0151(13)
C31 0.0276(14) 0.0416(17) 0.0440(17) 0.0159(14) 0.0181(13) 0.0109(13)
C32 0.0348(16) 0.0452(18) 0.059(2) 0.0325(16) 0.0176(15) 0.0166(14)
C33 0.0255(14) 0.0408(17) 0.0516(19) 0.0274(15) 0.0164(13) 0.0151(13)

loop_
_atom_type_symbol
_atom_type_description
_atom_type_scat_dispersion_real
_atom_type_scat_dispersion_imag
_atom_type_scat_source
C C 0.0181 0.0091 'International Tables Vol C Tables 4.2.6.8 and 6.1.1.4'
H H 0.0000 0.0000 'International Tables Vol C Tables 4.2.6.8 and 6.1.1.4'
Mn Mn -0.5299 2.8052 'International Tables Vol C Tables 4.2.6.8 and 6.1.1.4'
N N 0.0311 0.0180 'International Tables Vol C Tables 4.2.6.8 and 6.1.1.4'
O O 0.0492 0.0322 'International Tables Vol C Tables 4.2.6.8 and 6.1.1.4'

loop_
_geom_angle_atom_site_label_1
_geom_angle_atom_site_label_2
_geom_angle_atom_site_label_3
_geom_angle
_geom_angle_site_symmetry_1
_geom_angle_site_symmetry_3
_geom_angle_publ_flag
O1 Mn1 O7 85.66(8) . 1_556 ?
O1 Mn1 O11 91.61(8) . 2_666 ?
O1 Mn1 O12 165.00(8) . 1_456 ?
O1 Mn1 O13 87.05(8) . . ?
O1 Mn1 N1 90.33(8) . . ?
O11 Mn1 O7 175.32(7) 2_666 1_556 ?
O11 Mn1 O12 101.09(8) 2_666 1_456 ?
O11 Mn1 O13 92.91(9) 2_666 . ?
O11 Mn1 N1 88.60(8) 2_666 . ?
O12 Mn1 O7 82.16(7) 1_456 1_556 ?
O12 Mn1 O13 84.40(8) 1_456 . ?
O12 Mn1 N1 97.86(9) 1_456 . ?
O13 Mn1 O7 90.75(9) . 1_556 ?
O13 Mn1 N1 177.01(9) . . ?
N1 Mn1 O7 87.62(8) . 1_556 ?
C1 O1 Mn1 131.90(17) . . ?
C8 O3 H3 109.0 . . ?
C5 O5 C9 118.9(2) . . ?
C15 O6 H6 109.5 . . ?
C15 O7 Mn1 124.30(18) . 1_554 ?
C13 O8 C16 118.6(2) . . ?
C23 O10 H10 109.5 . . ?
C22 O11 Mn1 146.46(18) . 2_666 ?
C22 O12 Mn1 127.88(17) . 1_654 ?
Mn1 O13 H13A 122.7 . . ?
Mn1 O13 H13B 127.3 . . ?
H13A O13 H13B 104.5 . . ?
C24 N1 Mn1 113.88(18) . . ?
C24 N1 C28 117.0(2) . . ?
C28 N1 Mn1 127.14(18) . . ?
C32 N2 C31 118.4(3) . . ?
O1 C1 C2 116.0(2) . . ?
O2 C1 O1 126.1(3) . . ?
O2 C1 C2 117.9(2) . . ?
C3 C2 C1 121.7(2) . . ?
C3 C2 C7 118.8(2) . . ?
C7 C2 C1 119.5(3) . . ?
C2 C3 C4 120.2(2) . . ?
C2 C3 C8 122.9(2) . . ?
C4 C3 C8 116.9(3) . . ?
C3 C4 H4 120.4 . . ?
C5 C4 C3 119.2(3) . . ?
C5 C4 H4 120.4 . . ?
C4 C5 O5 116.9(3) . . ?
C6 C5 O5 121.2(3) . . ?
C6 C5 C4 121.6(3) . . ?
C5 C6 H6A 120.7 . . ?
C5 C6 C7 118.6(3) . . ?
C7 C6 H6A 120.7 . . ?
C2 C7 H7 119.2 . . ?
C6 C7 C2 121.6(3) . . ?
C6 C7 H7 119.2 . . ?
O3 C8 C3 116.8(2) . . ?
O4 C8 O3 121.3(3) . . ?
O4 C8 C3 121.7(3) . . ?
C10 C9 O5 120.8(3) . . ?
C14 C9 O5 117.1(3) . . ?
C14 C9 C10 122.0(3) . . ?
C9 C10 H10A 120.7 . . ?
C9 C10 C11 118.5(3) . . ?
C11 C10 H10A 120.7 . . ?
C10 C11 C15 118.9(2) . . ?
C12 C11 C10 120.6(3) . . ?
C12 C11 C15 120.0(2) . . ?
C11 C12 H12 120.4 . . ?
C13 C12 C11 119.2(2) . . ?
C13 C12 H12 120.4 . . ?
O8 C13 C14 115.6(3) . . ?
C12 C13 O8 122.7(2) . . ?
C12 C13 C14 121.3(3) . . ?
C9 C14 C13 118.3(3) . . ?
C9 C14 H14 120.9 . . ?
C13 C14 H14 120.9 . . ?
O6 C15 C11 113.6(2) . . ?
O7 C15 O6 123.7(3) . . ?
O7 C15 C11 122.7(2) . . ?
C17 C16 O8 116.7(3) . . ?
C21 C16 O8 121.8(3) . . ?
C21 C16 C17 121.4(3) . . ?
C16 C17 H17 120.3 . . ?
C16 C17 C18 119.5(3) . . ?
C18 C17 H17 120.3 . . ?
C17 C18 C19 119.6(2) . . ?
C17 C18 C22 117.5(2) . . ?
C19 C18 C22 122.6(2) . . ?
C18 C19 C23 122.3(2) . . ?
C20 C19 C18 119.1(3) . . ?
C20 C19 C23 118.6(3) . . ?
C19 C20 H20 119.3 . . ?
C21 C20 C19 121.4(3) . . ?
C21 C20 H20 119.3 . . ?
C16 C21 H21 120.5 . . ?
C20 C21 C16 119.0(3) . . ?
C20 C21 H21 120.5 . . ?
O11 C22 O12 123.6(2) . . ?
O11 C22 C18 119.8(2) . . ?
O12 C22 C18 116.5(2) . . ?
O9 C23 O10 124.1(3) . . ?
O9 C23 C19 121.6(3) . . ?
O10 C23 C19 114.2(2) . . ?
N1 C24 H24 118.0 . . ?
N1 C24 C25 124.0(3) . . ?
C25 C24 H24 118.0 . . ?
C24 C25 H25 120.4 . . ?
C24 C25 C26 119.2(2) . . ?
C26 C25 H25 120.4 . . ?
C25 C26 C27 117.4(2) . . ?
C25 C26 C29 120.2(2) . . ?
C27 C26 C29 122.3(2) . . ?
C26 C27 H27 120.4 . . ?
C28 C27 C26 119.2(3) . . ?
C28 C27 H27 120.4 . . ?
N1 C28 C27 123.2(3) . . ?
N1 C28 H28 118.4 . . ?
C27 C28 H28 118.4 . . ?
C30 C29 C26 121.2(2) . . ?
C30 C29 C33 117.4(3) . . ?
C33 C29 C26 121.4(2) . . ?
C29 C30 H30 119.9 . . ?
C31 C30 C29 120.2(3) . . ?
C31 C30 H30 119.9 . . ?
N2 C31 C30 121.9(3) . . ?
N2 C31 H31 119.1 . . ?
C30 C31 H31 119.1 . . ?
N2 C32 H32 118.4 . . ?
N2 C32 C33 123.3(3) . . ?
C33 C32 H32 118.4 . . ?
C29 C33 H33 120.6 . . ?
C32 C33 C29 118.9(3) . . ?
C32 C33 H33 120.6 . . ?

loop_
_geom_bond_atom_site_label_1
_geom_bond_atom_site_label_2
_geom_bond_distance
_geom_bond_site_symmetry_2
_geom_bond_publ_flag
Mn1 O1 2.1089(19) . ?
Mn1 O7 2.363(2) 1_556 ?
Mn1 O11 2.1348(19) 2_666 ?
Mn1 O12 2.1459(19) 1_456 ?
Mn1 O13 2.176(2) . ?
Mn1 N1 2.253(2) . ?
O1 C1 1.260(3) . ?
O2 C1 1.245(3) . ?
O3 H3 0.8931 . ?
O3 C8 1.319(4) . ?
O4 C8 1.204(4) . ?
O5 C5 1.390(3) . ?
O5 C9 1.390(3) . ?
O6 H6 0.8300 . ?
O6 C15 1.306(3) . ?
O7 C15 1.225(3) . ?
O8 C13 1.385(3) . ?
O8 C16 1.389(3) . ?
O9 C23 1.228(4) . ?
O10 H10 0.8300 . ?
O10 C23 1.296(4) . ?
O11 C22 1.234(3) . ?
O12 C22 1.269(3) . ?
O13 H13A 0.8600 . ?
O13 H13B 0.8600 . ?
N1 C24 1.338(4) . ?
N1 C28 1.338(4) . ?
N2 C31 1.337(4) . ?
N2 C32 1.332(4) . ?
C1 C2 1.511(4) . ?
C2 C3 1.393(4) . ?
C2 C7 1.396(4) . ?
C3 C4 1.395(4) . ?
C3 C8 1.510(4) . ?
C4 H4 0.9400 . ?
C4 C5 1.388(4) . ?
C5 C6 1.377(5) . ?
C6 H6A 0.9400 . ?
C6 C7 1.382(4) . ?
C7 H7 0.9400 . ?
C9 C10 1.385(4) . ?
C9 C14 1.379(4) . ?
C10 H10A 0.9400 . ?
C10 C11 1.396(4) . ?
C11 C12 1.385(4) . ?
C11 C15 1.488(4) . ?
C12 H12 0.9400 . ?
C12 C13 1.383(4) . ?
C13 C14 1.390(4) . ?
C14 H14 0.9400 . ?
C16 C17 1.388(4) . ?
C16 C21 1.379(5) . ?
C17 H17 0.9400 . ?
C17 C18 1.392(4) . ?
C18 C19 1.403(4) . ?
C18 C22 1.506(3) . ?
C19 C20 1.395(4) . ?
C19 C23 1.485(4) . ?
C20 H20 0.9400 . ?
C20 C21 1.373(5) . ?
C21 H21 0.9400 . ?
C24 H24 0.9400 . ?
C24 C25 1.370(4) . ?
C25 H25 0.9400 . ?
C25 C26 1.393(4) . ?
C26 C27 1.393(4) . ?
C26 C29 1.483(4) . ?
C27 H27 0.9400 . ?
C27 C28 1.386(4) . ?
C28 H28 0.9400 . ?
C29 C30 1.390(4) . ?
C29 C33 1.392(4) . ?
C30 H30 0.9400 . ?
C30 C31 1.373(4) . ?
C31 H31 0.9400 . ?
C32 H32 0.9400 . ?
C32 C33 1.373(4) . ?
C33 H33 0.9400 . ?

loop_
_geom_torsion_atom_site_label_1
_geom_torsion_atom_site_label_2
_geom_torsion_atom_site_label_3
_geom_torsion_atom_site_label_4
_geom_torsion
_geom_torsion_site_symmetry_1
_geom_torsion_site_symmetry_2
_geom_torsion_site_symmetry_3
_geom_torsion_site_symmetry_4
_geom_torsion_publ_flag
Mn1 O1 C1 O2 -22.4(4) . . . . ?
Mn1 O1 C1 C2 160.42(18) . . . . ?
Mn1 O7 C15 O6 -26.0(4) 1_554 . . . ?
Mn1 O7 C15 C11 151.5(2) 1_554 . . . ?
Mn1 O11 C22 O12 106.2(3) 2_666 . . . ?
Mn1 O11 C22 C18 -69.5(4) 2_666 . . . ?
Mn1 O12 C22 O11 -11.4(4) 1_654 . . . ?
Mn1 O12 C22 C18 164.46(18) 1_654 . . . ?
Mn1 N1 C24 C25 164.3(3) . . . . ?
Mn1 N1 C28 C27 -161.3(2) . . . . ?
O1 C1 C2 C3 176.9(2) . . . . ?
O1 C1 C2 C7 -2.3(4) . . . . ?
O2 C1 C2 C3 -0.6(4) . . . . ?
O2 C1 C2 C7 -179.7(3) . . . . ?
O5 C5 C6 C7 -173.8(3) . . . . ?
O5 C9 C10 C11 -174.7(3) . . . . ?
O5 C9 C14 C13 175.7(3) . . . . ?
O8 C13 C14 C9 -175.5(3) . . . . ?
O8 C16 C17 C18 -179.0(2) . . . . ?
O8 C16 C21 C20 177.5(3) . . . . ?
N1 C24 C25 C26 -1.1(5) . . . . ?
N2 C32 C33 C29 -0.2(6) . . . . ?
C1 C2 C3 C4 -178.5(2) . . . . ?
C1 C2 C3 C8 -0.5(4) . . . . ?
C1 C2 C7 C6 177.9(3) . . . . ?
C2 C3 C4 C5 0.0(4) . . . . ?
C2 C3 C8 O3 83.6(3) . . . . ?
C2 C3 C8 O4 -102.6(4) . . . . ?
C3 C2 C7 C6 -1.3(4) . . . . ?
C3 C4 C5 O5 173.5(3) . . . . ?
C3 C4 C5 C6 -0.1(4) . . . . ?
C4 C3 C8 O3 -98.3(3) . . . . ?
C4 C3 C8 O4 75.5(4) . . . . ?
C4 C5 C6 C7 -0.5(4) . . . . ?
C5 O5 C9 C10 -49.6(4) . . . . ?
C5 O5 C9 C14 134.8(3) . . . . ?
C5 C6 C7 C2 1.2(4) . . . . ?
C7 C2 C3 C4 0.7(4) . . . . ?
C7 C2 C3 C8 178.7(3) . . . . ?
C8 C3 C4 C5 -178.1(3) . . . . ?
C9 O5 C5 C4 152.2(3) . . . . ?
C9 O5 C5 C6 -34.2(4) . . . . ?
C9 C10 C11 C12 1.2(5) . . . . ?
C9 C10 C11 C15 173.0(3) . . . . ?
C10 C9 C14 C13 0.2(5) . . . . ?
C10 C11 C12 C13 -4.0(4) . . . . ?
C10 C11 C15 O6 29.8(4) . . . . ?
C10 C11 C15 O7 -147.8(3) . . . . ?
C11 C12 C13 O8 176.9(3) . . . . ?
C11 C12 C13 C14 5.0(5) . . . . ?
C12 C11 C15 O6 -158.3(3) . . . . ?
C12 C11 C15 O7 24.0(4) . . . . ?
C12 C13 C14 C9 -3.1(5) . . . . ?
C13 O8 C16 C17 -137.8(3) . . . . ?
C13 O8 C16 C21 45.4(4) . . . . ?
C14 C9 C10 C11 0.7(5) . . . . ?
C15 C11 C12 C13 -175.7(3) . . . . ?
C16 O8 C13 C12 37.4(4) . . . . ?
C16 O8 C13 C14 -150.3(3) . . . . ?
C16 C17 C18 C19 2.3(4) . . . . ?
C16 C17 C18 C22 -172.0(2) . . . . ?
C17 C16 C21 C20 0.7(4) . . . . ?
C17 C18 C19 C20 -1.2(4) . . . . ?
C17 C18 C19 C23 176.1(2) . . . . ?
C17 C18 C22 O11 117.0(3) . . . . ?
C17 C18 C22 O12 -59.0(3) . . . . ?
C18 C19 C20 C21 -0.2(4) . . . . ?
C18 C19 C23 O9 156.4(3) . . . . ?
C18 C19 C23 O10 -26.1(4) . . . . ?
C19 C18 C22 O11 -57.1(4) . . . . ?
C19 C18 C22 O12 126.9(3) . . . . ?
C19 C20 C21 C16 0.4(5) . . . . ?
C20 C19 C23 O9 -26.3(4) . . . . ?
C20 C19 C23 O10 151.1(3) . . . . ?
C21 C16 C17 C18 -2.1(4) . . . . ?
C22 C18 C19 C20 172.8(2) . . . . ?
C22 C18 C19 C23 -9.9(4) . . . . ?
C23 C19 C20 C21 -177.6(3) . . . . ?
C24 N1 C28 C27 1.5(4) . . . . ?
C24 C25 C26 C27 2.0(4) . . . . ?
C24 C25 C26 C29 -176.6(3) . . . . ?
C25 C26 C27 C28 -1.2(4) . . . . ?
C25 C26 C29 C30 -27.3(4) . . . . ?
C25 C26 C29 C33 150.3(3) . . . . ?
C26 C27 C28 N1 -0.5(5) . . . . ?
C26 C29 C30 C31 177.2(3) . . . . ?
C26 C29 C33 C32 -176.8(3) . . . . ?
C27 C26 C29 C30 154.3(3) . . . . ?
C27 C26 C29 C33 -28.1(4) . . . . ?
C28 N1 C24 C25 -0.7(5) . . . . ?
C29 C26 C27 C28 177.3(3) . . . . ?
C29 C30 C31 N2 -0.7(5) . . . . ?
C30 C29 C33 C32 0.9(5) . . . . ?
C31 N2 C32 C33 -1.0(5) . . . . ?
C32 N2 C31 C30 1.4(5) . . . . ?
C33 C29 C30 C31 -0.5(5) . . . . ?
